data_9017729
loop_
_publ_author_name
'Biagioni, C.'
'Bonaccorsi, E.'
'Perchiazzi, N.'
'Halenius, U.'
'Zaccarini, F.'

_publ_section_title
;
 Derbylite and graeserite from the Monte Arsiccio mine, Apuan Alps, Tuscany, Italy:
 occurrence and crystal-chemistry
 Note: Sample G
;
_journal_name_full 'Mineralogical Magazine'
_journal_page_first 766
_journal_page_last 777
_journal_volume 84
_journal_year 2020
_chemical_compound_source 'Monte Arsiccio mine, Apuan Alps, Italy'
_chemical_formula_sum 'As0.968 Ba0.232 Fe2.654 O14 Pb0.089 Sb0.032 Ti4.346'
_chemical_name_mineral Graeserite
_space_group_IT_number 12
_space_group_name_Hall '-C 2y'
_space_group_name_H-M_alt 'C 1 2/m 1'
_symmetry_space_group_name_H-M 'C 1 2/m 1'
_cell_angle_alpha 90
_cell_angle_beta 105.123
_cell_angle_gamma 90
_cell_length_a 5.0275
_cell_length_b 14.2668
_cell_length_c 7.1663
_cell_formula_units_Z 2
_cell_volume 496.211
_database_code_amcsd 0020900
_exptl_crystal_density_diffrn 4.732
_cod_data_source_file inputs/fixed/downloads/18/18636.cif
_cod_data_source_block 18636
_cod_original_formula_sum '(Ti4.346 Fe2.654) As.968 Sb.032 O14 Ba.232 Pb.089'
_cod_database_code 9017729

loop_
_space_group_symop_operation_xyz
x,y,z
1/2+x,1/2+y,z
x,-y,z
1/2+x,1/2-y,z
-x,y,-z
1/2-x,1/2+y,-z
-x,-y,-z
1/2-x,1/2-y,-z

loop_
_atom_site_aniso_label
_atom_site_aniso_U_11
_atom_site_aniso_U_22
_atom_site_aniso_U_33
_atom_site_aniso_U_12
_atom_site_aniso_U_13
_atom_site_aniso_U_23
TiM1 0.00880 0.00870 0.01380 0.00000 0.00018 0.00000
FeM1 0.00880 0.00870 0.01380 0.00000 0.00018 0.00000
TiM2 0.00804 0.00897 0.00818 0.00000 0.00201 0.00000
FeM2 0.00804 0.00897 0.00818 0.00000 0.00201 0.00000
TiM3 0.00833 0.00952 0.00780 0.00090 0.00267 0.00185
FeM3 0.00833 0.00952 0.00780 0.00090 0.00267 0.00185
As 0.01850 0.00800 0.00630 0.00000 0.00049 0.00000
Sb 0.01850 0.00800 0.00630 0.00000 0.00049 0.00000
O1 0.01130 0.00910 0.01080 0.00010 0.00190 0.00170
O2 0.01070 0.01160 0.00950 0.00080 0.00230 -0.00060
O3 0.00840 0.01050 0.00720 0.00000 0.00250 0.00000
O4 0.01680 0.00860 0.01680 0.00000 0.00280 0.00000
O5 0.01170 0.01130 0.01170 0.00000 0.00580 0.00000

loop_
_atom_site_label
_atom_site_fract_x
_atom_site_fract_y
_atom_site_fract_z
_atom_site_occupancy
_atom_site_U_iso_or_equiv
TiM1 0.00000 0.50000 0.50000 0.83000 0.01097
FeM1 0.00000 0.50000 0.50000 0.17000 0.01097
TiM2 -0.50000 0.61941 0.50000 0.58400 0.00841
FeM2 -0.50000 0.61941 0.50000 0.41600 0.00841
TiM3 -0.37935 0.80937 0.81408 0.58700 0.00844
FeM3 -0.37935 0.80937 0.81408 0.41300 0.00844
As -0.24326 0.50000 0.91447 0.48400 0.01147
Sb -0.24326 0.50000 0.91447 0.01600 0.01147
O1 -0.26950 0.90220 0.66086 1.00000 0.01060
O2 -0.26760 0.70296 0.67771 1.00000 0.01070
O3 -0.50000 0.71360 0.00000 1.00000 0.00860
O4 -0.50000 0.90412 0.00000 1.00000 0.01440
O5 -0.27710 0.50000 0.64730 1.00000 0.01110
Ba1 -0.50000 0.50000 0.00000 0.23200 0.00990
Pb2 -0.45830 0.50000 0.93950 0.04440 0.02200

loop_
_cod_related_entry_id
_cod_related_entry_database
_cod_related_entry_code
1 AMCSD 0020900
